data_7236245
loop_
_publ_author_name
'Leeza Zaidi, Saadia'
'Agarwal, Subhash M.'
'Chavalitshewinkoon-Petmitr, Porntip'
'Suksangpleng, Thidarat'
'Ahmad, Kamal'
'Avecilla, Fernando'
'Azam, Amir'

_publ_section_title
;
 Thienopyrimidine sulphonamide hybrids: design, synthesis, antiprotozoal
 activity and molecular docking studies
;
_journal_issue 93
_journal_name_full 'RSC Advances'
_journal_page_first 90371
_journal_paper_doi 10.1039/C6RA15181G
_journal_volume 6
_journal_year 2016
_chemical_formula_moiety 'C17 H24 N4 O2 S2'
_chemical_formula_sum 'C17 H24 N4 O2 S2'
_chemical_formula_weight 380.52
_space_group_IT_number 14
_space_group_name_Hall '-P 2ybc'
_space_group_name_H-M_alt 'P 1 21/c 1'
_symmetry_cell_setting monoclinic
_symmetry_space_group_name_Hall '-P 2ybc'
_symmetry_space_group_name_H-M 'P 1 21/c 1'
_atom_sites_solution_hydrogens geom
_atom_sites_solution_primary direct
_atom_sites_solution_secondary difmap
_audit_creation_method SHELXL-97
_audit_update_record
;
2016-08-13 deposited with the CCDC.
2016-09-01 downloaded from the CCDC.
;
_cell_angle_alpha 90.00
_cell_angle_beta 103.534(5)
_cell_angle_gamma 90.00
_cell_formula_units_Z 4
_cell_length_a 8.4757(6)
_cell_length_b 23.0572(18)
_cell_length_c 9.7935(8)
_cell_measurement_reflns_used 19226
_cell_measurement_temperature 230(2)
_cell_measurement_theta_max 56.651
_cell_measurement_theta_min 6.813
_cell_volume 1860.8(3)
_computing_cell_refinement 'SAINT V7.68A (Bruker: Madison, 2009 ) in Apex2 suite'
_computing_data_collection 'Apex2, Bruker Instrument Service v2010, 1-2'
_computing_data_reduction 'SAINT and XPREP Version 2008/2 (Sheldrick, Bruker AXS Inc.)'
_computing_molecular_graphics 'Bruker SHELXTL'
_computing_publication_material 'Bruker SHELXTL'
_computing_structure_refinement 'XL V2008/4 (G. M. Sheldrick, Acta Cryst. (2008). A64, 112-122)'
_computing_structure_solution 'XS V2008/1 (G. M. Sheldrick, Acta Cryst. (2008). A64, 112-122)'
_diffrn_ambient_temperature 230(2)
_diffrn_measured_fraction_theta_full 1.000
_diffrn_measured_fraction_theta_max 1.000
_diffrn_measurement_device_type 'CCD area detector'
_diffrn_measurement_method 'phi and omega scans'
_diffrn_radiation_monochromator graphite
_diffrn_radiation_source 'fine-focus sealed tube'
_diffrn_radiation_type MoK\a
_diffrn_radiation_wavelength 0.71073
_diffrn_reflns_av_R_equivalents 0.0322
_diffrn_reflns_av_unetI/netI 0.0274
_diffrn_reflns_limit_h_max 11
_diffrn_reflns_limit_h_min -11
_diffrn_reflns_limit_k_max 30
_diffrn_reflns_limit_k_min -29
_diffrn_reflns_limit_l_max 12
_diffrn_reflns_limit_l_min -12
_diffrn_reflns_number 18298
_diffrn_reflns_theta_full 27.88
_diffrn_reflns_theta_max 27.88
_diffrn_reflns_theta_min 1.77
_exptl_absorpt_coefficient_mu 0.305
_exptl_absorpt_correction_T_max 0.8904
_exptl_absorpt_correction_T_min 0.8383
_exptl_absorpt_correction_type multi-scan
_exptl_absorpt_process_details SADABS
_exptl_crystal_colour colourless
_exptl_crystal_density_diffrn 1.358
_exptl_crystal_density_method 'not measured'
_exptl_crystal_description prism
_exptl_crystal_F_000 808
_exptl_crystal_size_max 0.60
_exptl_crystal_size_mid 0.55
_exptl_crystal_size_min 0.39
_refine_diff_density_max 0.427
_refine_diff_density_min -0.329
_refine_diff_density_rms 0.046
_refine_ls_extinction_method none
_refine_ls_goodness_of_fit_ref 1.028
_refine_ls_hydrogen_treatment mixed
_refine_ls_matrix_type full
_refine_ls_number_parameters 324
_refine_ls_number_reflns 4422
_refine_ls_number_restraints 74
_refine_ls_restrained_S_all 1.043
_refine_ls_R_factor_all 0.0631
_refine_ls_R_factor_gt 0.0437
_refine_ls_shift/su_max 0.001
_refine_ls_shift/su_mean 0.000
_refine_ls_structure_factor_coef Fsqd
_refine_ls_weighting_details 'calc w=1/[\s^2^(Fo^2^)+(0.0565P)^2^+0.8059P] where P=(Fo^2^+2Fc^2^)/3'
_refine_ls_weighting_scheme calc
_refine_ls_wR_factor_gt 0.1092
_refine_ls_wR_factor_ref 0.1222
_reflns_number_gt 3348
_reflns_number_total 4422
_reflns_threshold_expression >2sigma(I)
_cod_data_source_file c6ra15181g2.cif
_cod_data_source_block compound9
_cod_depositor_comments
;
The following automatic conversions were performed:

data item '_symmetry_cell_setting' value 'Monoclinic' was changed to
'monoclinic' in accordance with the
/home/saulius/struct/COD-crude-data/automatic-downloads/DataCite-retrospective/RSC/depositions/lib/dictionaries/cif_core.dic
dictionary named 'cif_core.dic' version 2.4.2 last updated on
2011-04-26.

Automatic conversion script
Id: cif_fix_values 6909 2019-04-08 15:41:33Z antanas 
;
_cod_original_cell_volume 1860.8(2)
_cod_original_sg_symbol_Hall -P2ybc
_cod_original_sg_symbol_H-M P2(1)/c
_cod_database_code 7236245

loop_
_symmetry_equiv_pos_as_xyz
'x, y, z'
'-x, y+1/2, -z+1/2'
'-x, -y, -z'
'x, -y-1/2, z-1/2'

loop_
_atom_site_label
_atom_site_type_symbol
_atom_site_fract_x
_atom_site_fract_y
_atom_site_fract_z
_atom_site_U_iso_or_equiv
_atom_site_adp_type
_atom_site_occupancy
_atom_site_symmetry_multiplicity
_atom_site_calc_flag
_atom_site_refinement_flags
_atom_site_disorder_assembly
_atom_site_disorder_group
S1 S -0.43585(7) 0.47025(3) -0.24089(6) 0.04986(17) Uani 1 1 d . . .
O1 O 0.1830(2) 0.68448(8) 0.61289(15) 0.0577(5) Uani 1 1 d . A .
C1 C -0.3464(2) 0.53753(10) -0.2507(2) 0.0424(5) Uani 1 1 d . . .
N1 N -0.3599(2) 0.41760(8) 0.0102(2) 0.0521(5) Uani 1 1 d . . .
S2 S 0.09456(7) 0.70825(2) 0.48232(5) 0.04512(16) Uani 1 1 d . . .
N2 N -0.1913(2) 0.46589(8) 0.20673(19) 0.0467(4) Uani 1 1 d . . .
O2 O -0.0359(3) 0.74808(8) 0.4823(2) 0.0714(5) Uani 1 1 d . A .
C2 C -0.3724(3) 0.56867(13) -0.3883(2) 0.0550(6) Uani 1 1 d . . .
H2B H -0.323(3) 0.5462(11) -0.458(3) 0.049(6) Uiso 1 1 d . . .
H2A H -0.486(4) 0.5716(13) -0.430(3) 0.080(9) Uiso 1 1 d . . .
N3 N -0.1029(2) 0.56130(7) 0.20264(16) 0.0364(4) Uani 1 1 d . . .
C3 C -0.3031(4) 0.62906(13) -0.3677(3) 0.0604(7) Uani 1 1 d . . .
H3B H -0.290(4) 0.6440(13) -0.457(3) 0.080(9) Uiso 1 1 d . . .
H3A H -0.385(4) 0.6536(13) -0.333(3) 0.074(9) Uiso 1 1 d . . .
N4 N 0.0160(2) 0.65381(7) 0.38544(17) 0.0401(4) Uani 1 1 d . A .
C4 C -0.1393(3) 0.62957(12) -0.2652(2) 0.0527(6) Uani 1 1 d . . .
H4B H -0.066(3) 0.6017(12) -0.302(3) 0.069(8) Uiso 1 1 d . . .
H4A H -0.090(3) 0.6686(12) -0.260(3) 0.060(7) Uiso 1 1 d . . .
C5 C -0.1528(3) 0.61032(10) -0.1186(2) 0.0431(5) Uani 1 1 d . . .
H5B H -0.046(3) 0.6036(10) -0.060(3) 0.049(6) Uiso 1 1 d . . .
H5A H -0.204(3) 0.6422(11) -0.072(2) 0.048(6) Uiso 1 1 d . . .
C6 C -0.2526(2) 0.55586(9) -0.12583(19) 0.0349(4) Uani 1 1 d . . .
C7 C -0.2548(2) 0.51494(8) -0.0142(2) 0.0341(4) Uani 1 1 d . . .
C8 C -0.3452(2) 0.46521(9) -0.0644(2) 0.0404(5) Uani 1 1 d . . .
C9 C -0.2763(3) 0.42096(11) 0.1416(3) 0.0547(6) Uani 1 1 d . . .
H9 H -0.277(3) 0.3879(13) 0.199(3) 0.068(8) Uiso 1 1 d . . .
C10 C -0.1847(2) 0.51369(8) 0.1316(2) 0.0351(4) Uani 1 1 d . . .
C11 C -0.1993(2) 0.61414(9) 0.2037(2) 0.0352(4) Uani 1 1 d . A .
H11B H -0.268(2) 0.6093(9) 0.274(2) 0.033(5) Uiso 1 1 d . . .
H11A H -0.269(2) 0.6199(9) 0.113(2) 0.033(5) Uiso 1 1 d . . .
C12 C -0.0880(3) 0.66538(9) 0.2456(2) 0.0380(4) Uani 1 1 d . . .
H12B H -0.150(3) 0.6995(10) 0.250(2) 0.038(6) Uiso 1 1 d . . .
H12A H -0.021(3) 0.6716(10) 0.180(2) 0.046(6) Uiso 1 1 d . . .
C13 C 0.1096(3) 0.59988(11) 0.3907(3) 0.0543(6) Uani 1 1 d . . .
H13B H 0.183(3) 0.6036(11) 0.325(3) 0.058(7) Uiso 1 1 d . . .
H13A H 0.173(3) 0.5947(12) 0.486(3) 0.068(8) Uiso 1 1 d . . .
C14 C -0.0041(3) 0.54992(10) 0.3443(2) 0.0503(6) Uani 1 1 d . A .
H14B H -0.080(3) 0.5461(11) 0.410(3) 0.055(7) Uiso 1 1 d . . .
H14A H 0.061(3) 0.5142(11) 0.341(3) 0.055(7) Uiso 1 1 d . . .
C15A C 0.2426(7) 0.7369(4) 0.3962(6) 0.103(2) Uani 0.721(8) 1 d PDU A 1
H15A H 0.1890 0.7369 0.2961 0.124 Uiso 0.721(8) 1 calc PR A 1
H15B H 0.2542 0.7778 0.4242 0.124 Uiso 0.721(8) 1 calc PR A 1
C16A C 0.3764(5) 0.7207(2) 0.4016(6) 0.0845(19) Uani 0.721(8) 1 d PDU A 1
H16A H 0.3683 0.6904 0.3300 0.101 Uiso 0.721(8) 1 calc PR A 1
H16B H 0.4141 0.7016 0.4928 0.101 Uiso 0.721(8) 1 calc PR A 1
C17A C 0.5117(12) 0.7615(6) 0.3840(14) 0.123(5) Uani 0.721(8) 1 d PDU A 1
H17A H 0.4724 0.7864 0.3033 0.185 Uiso 0.721(8) 1 calc PR A 1
H17B H 0.6031 0.7390 0.3697 0.185 Uiso 0.721(8) 1 calc PR A 1
H17C H 0.5456 0.7852 0.4676 0.185 Uiso 0.721(8) 1 calc PR A 1
C15B C 0.2210(10) 0.7551(4) 0.4219(10) 0.0233(17) Uani 0.279(8) 1 d PDU A 2
H15C H 0.2161 0.7421 0.3258 0.028 Uiso 0.279(8) 1 calc PR A 2
H15D H 0.1640 0.7924 0.4126 0.028 Uiso 0.279(8) 1 calc PR A 2
C16B C 0.3722(11) 0.7684(5) 0.4718(10) 0.065(3) Uani 0.279(8) 1 d PDU A 2
H16C H 0.4151 0.7374 0.5387 0.078 Uiso 0.279(8) 1 calc PR A 2
H16D H 0.3699 0.8033 0.5285 0.078 Uiso 0.279(8) 1 calc PR A 2
C17B C 0.504(2) 0.7797(12) 0.394(2) 0.073(5) Uani 0.279(8) 1 d PDU A 2
H17D H 0.4577 0.7795 0.2935 0.109 Uiso 0.279(8) 1 calc PR A 2
H17E H 0.5863 0.7495 0.4168 0.109 Uiso 0.279(8) 1 calc PR A 2
H17F H 0.5539 0.8171 0.4216 0.109 Uiso 0.279(8) 1 calc PR A 2

loop_
_atom_site_aniso_label
_atom_site_aniso_U_11
_atom_site_aniso_U_22
_atom_site_aniso_U_33
_atom_site_aniso_U_23
_atom_site_aniso_U_13
_atom_site_aniso_U_12
S1 0.0407(3) 0.0617(4) 0.0447(3) -0.0150(3) 0.0049(2) -0.0106(3)
O1 0.0863(12) 0.0570(10) 0.0256(7) 0.0015(7) 0.0047(7) -0.0217(9)
C1 0.0353(10) 0.0572(13) 0.0345(10) -0.0051(9) 0.0073(8) -0.0001(9)
N1 0.0529(11) 0.0419(10) 0.0615(13) -0.0030(9) 0.0137(9) -0.0079(9)
S2 0.0612(3) 0.0450(3) 0.0290(3) -0.0011(2) 0.0101(2) -0.0168(3)
N2 0.0583(11) 0.0377(10) 0.0432(10) 0.0062(8) 0.0100(9) 0.0039(8)
O2 0.0992(15) 0.0438(10) 0.0697(12) -0.0181(9) 0.0169(11) 0.0082(10)
C2 0.0511(13) 0.0773(18) 0.0335(11) -0.0007(11) 0.0036(10) 0.0039(13)
N3 0.0435(9) 0.0334(8) 0.0287(8) -0.0015(6) 0.0010(7) 0.0082(7)
C3 0.0740(17) 0.0714(18) 0.0360(12) 0.0126(12) 0.0135(12) 0.0178(14)
N4 0.0434(9) 0.0407(9) 0.0327(8) -0.0062(7) 0.0020(7) 0.0052(7)
C4 0.0656(15) 0.0530(14) 0.0409(12) 0.0086(10) 0.0153(11) -0.0061(12)
C5 0.0515(12) 0.0441(12) 0.0337(11) 0.0017(9) 0.0100(9) -0.0053(10)
C6 0.0327(9) 0.0416(11) 0.0309(9) -0.0030(8) 0.0084(7) 0.0015(8)
C7 0.0322(9) 0.0361(10) 0.0343(9) -0.0034(8) 0.0087(7) 0.0020(8)
C8 0.0348(9) 0.0425(11) 0.0449(11) -0.0068(9) 0.0115(8) -0.0018(8)
C9 0.0653(15) 0.0377(12) 0.0619(15) 0.0078(11) 0.0166(12) -0.0012(11)
C10 0.0381(9) 0.0331(10) 0.0347(10) 0.0000(8) 0.0096(8) 0.0057(8)
C11 0.0380(9) 0.0347(10) 0.0314(10) -0.0010(8) 0.0051(8) 0.0062(8)
C12 0.0444(11) 0.0338(10) 0.0337(10) -0.0004(8) 0.0051(8) 0.0039(9)
C13 0.0517(13) 0.0571(15) 0.0441(13) -0.0116(11) -0.0090(11) 0.0190(11)
C14 0.0642(14) 0.0412(12) 0.0364(11) -0.0007(9) -0.0065(10) 0.0170(11)
C15A 0.085(4) 0.177(7) 0.044(3) 0.023(4) 0.008(2) -0.068(4)
C16A 0.054(2) 0.097(4) 0.107(4) 0.049(3) 0.029(2) 0.013(2)
C17A 0.066(4) 0.134(10) 0.173(10) 0.089(7) 0.036(5) 0.007(4)
C15B 0.0247(19) 0.0209(19) 0.0245(19) 0.0007(10) 0.0058(10) 0.0022(10)
C16B 0.078(6) 0.061(6) 0.049(5) 0.007(4) 0.003(4) -0.041(5)
C17B 0.028(5) 0.093(14) 0.090(10) -0.001(10) 0.000(5) -0.015(7)

loop_
_atom_type_symbol
_atom_type_description
_atom_type_scat_dispersion_real
_atom_type_scat_dispersion_imag
_atom_type_scat_source
C C 0.0033 0.0016 'International Tables Vol C Tables 4.2.6.8 and 6.1.1.4'
H H 0.0000 0.0000 'International Tables Vol C Tables 4.2.6.8 and 6.1.1.4'
N N 0.0061 0.0033 'International Tables Vol C Tables 4.2.6.8 and 6.1.1.4'
O O 0.0106 0.0060 'International Tables Vol C Tables 4.2.6.8 and 6.1.1.4'
S S 0.1246 0.1234 'International Tables Vol C Tables 4.2.6.8 and 6.1.1.4'

loop_
_geom_angle_atom_site_label_1
_geom_angle_atom_site_label_2
_geom_angle_atom_site_label_3
_geom_angle
C8 S1 C1 91.01(10)
C6 C1 C2 126.3(2)
C6 C1 S1 113.46(16)
C2 C1 S1 120.21(17)
C9 N1 C8 112.8(2)
O1 S2 O2 119.13(11)
O1 S2 N4 106.51(10)
O2 S2 N4 106.53(10)
O1 S2 C15B 108.0(3)
O2 S2 C15B 98.0(3)
N4 S2 C15B 119.2(3)
O1 S2 C15A 106.5(2)
O2 S2 C15A 112.8(3)
N4 S2 C15A 104.3(3)
C15B S2 C15A 17.6(4)
C10 N2 C9 117.7(2)
C1 C2 C3 110.6(2)
C1 C2 H2B 111.0(14)
C3 C2 H2B 110.5(14)
C1 C2 H2A 109.6(18)
C3 C2 H2A 108.4(19)
H2B C2 H2A 107(2)
C10 N3 C14 116.02(17)
C10 N3 C11 116.39(15)
C14 N3 C11 109.70(16)
C2 C3 C4 111.4(2)
C2 C3 H3B 109.2(18)
C4 C3 H3B 108.5(18)
C2 C3 H3A 106.6(17)
C4 C3 H3A 111.5(16)
H3B C3 H3A 110(2)
C13 N4 C12 112.81(16)
C13 N4 S2 119.40(14)
C12 N4 S2 118.68(14)
C3 C4 C5 111.2(2)
C3 C4 H4B 107.6(15)
C5 C4 H4B 109.6(16)
C3 C4 H4A 110.8(15)
C5 C4 H4A 110.0(15)
H4B C4 H4A 107(2)
C6 C5 C4 111.21(18)
C6 C5 H5B 109.5(14)
C4 C5 H5B 109.8(14)
C6 C5 H5A 109.3(13)
C4 C5 H5A 110.4(13)
H5B C5 H5A 106.6(19)
C1 C6 C7 111.61(18)
C1 C6 C5 120.31(18)
C7 C6 C5 127.89(17)
C8 C7 C10 113.79(18)
C8 C7 C6 111.76(17)
C10 C7 C6 134.43(18)
N1 C8 C7 126.3(2)
N1 C8 S1 121.69(16)
C7 C8 S1 112.03(16)
N1 C9 N2 128.2(2)
N1 C9 H9 117.3(17)
N2 C9 H9 114.6(17)
N2 C10 N3 117.08(17)
N2 C10 C7 120.85(18)
N3 C10 C7 122.06(17)
N3 C11 C12 109.81(16)
N3 C11 H11B 109.1(12)
C12 C11 H11B 109.1(12)
N3 C11 H11A 109.4(12)
C12 C11 H11A 110.8(12)
H11B C11 H11A 108.7(16)
N4 C12 C11 108.18(17)
N4 C12 H12B 108.9(13)
C11 C12 H12B 110.0(13)
N4 C12 H12A 109.1(14)
C11 C12 H12A 111.4(14)
H12B C12 H12A 109.1(19)
N4 C13 C14 109.62(19)
N4 C13 H13B 108.5(15)
C14 C13 H13B 109.0(15)
N4 C13 H13A 108.1(16)
C14 C13 H13A 111.7(17)
H13B C13 H13A 110(2)
N3 C14 C13 109.5(2)
N3 C14 H14B 107.8(14)
C13 C14 H14B 109.5(14)
N3 C14 H14A 108.2(14)
C13 C14 H14A 109.0(14)
H14B C14 H14A 113(2)
C16A C15A S2 129.1(6)
C16A C15A H15A 105.0
S2 C15A H15A 105.0
C16A C15A H15B 105.0
S2 C15A H15B 105.0
H15A C15A H15B 105.9
C15A C16A C17A 122.6(7)
C15A C16A H16A 106.7
C17A C16A H16A 106.7
C15A C16A H16B 106.7
C17A C16A H16B 106.7
H16A C16A H16B 106.6
C16B C15B S2 131.2(8)
C16B C15B H15C 104.5
S2 C15B H15C 104.5
C16B C15B H15D 104.5
S2 C15B H15D 104.5
H15C C15B H15D 105.6
C15B C16B C17B 129.2(11)
C15B C16B H16C 105.0
C17B C16B H16C 105.0
C15B C16B H16D 105.0
C17B C16B H16D 105.0
H16C C16B H16D 105.8
C16B C17B H17D 109.5
C16B C17B H17E 109.5
H17D C17B H17E 109.5
C16B C17B H17F 109.5
H17D C17B H17F 109.5
H17E C17B H17F 109.5

loop_
_geom_bond_atom_site_label_1
_geom_bond_atom_site_label_2
_geom_bond_distance
S1 C8 1.723(2)
S1 C1 1.739(2)
O1 S2 1.4314(16)
C1 C6 1.360(3)
C1 C2 1.497(3)
N1 C9 1.319(3)
N1 C8 1.340(3)
S2 O2 1.437(2)
S2 N4 1.6198(17)
S2 C15B 1.720(10)
S2 C15A 1.793(5)
N2 C10 1.334(3)
N2 C9 1.335(3)
C2 C3 1.507(4)
C2 H2B 1.02(2)
C2 H2A 0.96(3)
N3 C10 1.394(3)
N3 C14 1.466(3)
N3 C11 1.468(2)
C3 C4 1.511(4)
C3 H3B 0.97(3)
C3 H3A 1.01(3)
N4 C13 1.469(3)
N4 C12 1.469(2)
C4 C5 1.532(3)
C4 H4B 1.02(3)
C4 H4A 0.99(3)
C5 C6 1.506(3)
C5 H5B 0.96(2)
C5 H5A 1.02(2)
C6 C7 1.447(3)
C7 C8 1.403(3)
C7 C10 1.413(3)
C9 H9 0.95(3)
C11 C12 1.507(3)
C11 H11B 1.01(2)
C11 H11A 0.95(2)
C12 H12B 0.95(2)
C12 H12A 0.96(2)
C13 C14 1.502(4)
C13 H13B 1.00(3)
C13 H13A 0.97(3)
C14 H14B 1.01(3)
C14 H14A 1.00(3)
C15A C16A 1.184(7)
C15A H15A 0.9800
C15A H15B 0.9800
C16A C17A 1.524(8)
C16A H16A 0.9800
C16A H16B 0.9800
C17A H17A 0.9700
C17A H17B 0.9700
C17A H17C 0.9700
C15B C16B 1.297(11)
C15B H15C 0.9800
C15B H15D 0.9800
C16B C17B 1.519(15)
C16B H16C 0.9800
C16B H16D 0.9800
C17B H17D 0.9700
C17B H17E 0.9700
C17B H17F 0.9700

loop_
_geom_torsion_atom_site_label_1
_geom_torsion_atom_site_label_2
_geom_torsion_atom_site_label_3
_geom_torsion_atom_site_label_4
_geom_torsion
C8 S1 C1 C6 -0.41(16)
C8 S1 C1 C2 177.96(19)
C6 C1 C2 C3 -9.7(3)
S1 C1 C2 C3 172.20(18)
C1 C2 C3 C4 42.5(3)
O1 S2 N4 C13 -37.8(2)
O2 S2 N4 C13 -165.89(19)
C15B S2 N4 C13 84.6(4)
C15A S2 N4 C13 74.6(3)
O1 S2 N4 C12 177.61(15)
O2 S2 N4 C12 49.48(18)
C15B S2 N4 C12 -60.0(3)
C15A S2 N4 C12 -70.0(3)
C2 C3 C4 C5 -63.5(3)
C3 C4 C5 C6 47.5(3)
C2 C1 C6 C7 -179.9(2)
S1 C1 C6 C7 -1.6(2)
C2 C1 C6 C5 -4.5(3)
S1 C1 C6 C5 173.78(16)
C4 C5 C6 C1 -14.7(3)
C4 C5 C6 C7 160.0(2)
C1 C6 C7 C8 3.5(2)
C5 C6 C7 C8 -171.54(19)
C1 C6 C7 C10 -177.7(2)
C5 C6 C7 C10 7.3(3)
C9 N1 C8 C7 -0.8(3)
C9 N1 C8 S1 177.21(17)
C10 C7 C8 N1 -4.6(3)
C6 C7 C8 N1 174.4(2)
C10 C7 C8 S1 177.18(13)
C6 C7 C8 S1 -3.8(2)
C1 S1 C8 N1 -175.89(18)
C1 S1 C8 C7 2.41(15)
C8 N1 C9 N2 4.3(4)
C10 N2 C9 N1 -1.6(4)
C9 N2 C10 N3 176.64(19)
C9 N2 C10 C7 -4.8(3)
C14 N3 C10 N2 12.6(3)
C11 N3 C10 N2 -118.78(19)
C14 N3 C10 C7 -165.97(19)
C11 N3 C10 C7 62.7(2)
C8 C7 C10 N2 7.4(3)
C6 C7 C10 N2 -171.4(2)
C8 C7 C10 N3 -174.11(17)
C6 C7 C10 N3 7.1(3)
C10 N3 C11 C12 -163.60(16)
C14 N3 C11 C12 62.1(2)
C13 N4 C12 C11 57.0(2)
S2 N4 C12 C11 -156.14(14)
N3 C11 C12 N4 -58.8(2)
C12 N4 C13 C14 -56.8(3)
S2 N4 C13 C14 156.62(17)
C10 N3 C14 C13 164.70(18)
C11 N3 C14 C13 -60.9(2)
N4 C13 C14 N3 57.3(3)
O1 S2 C15A C16A 31.3(9)
O2 S2 C15A C16A 163.7(7)
N4 S2 C15A C16A -81.1(8)
C15B S2 C15A C16A 129.1(17)
S2 C15A C16A C17A -150.5(8)
O1 S2 C15B C16B 2.8(10)
O2 S2 C15B C16B 127.1(9)
N4 S2 C15B C16B -118.8(9)
C15A S2 C15B C16B -84.9(15)
S2 C15B C16B C17B 141.5(16)
